data_5910352
loop_
_publ_author_name
'Wyckoff, R. W. G.'

_publ_section_title
;
Page 464 from the Structure of Crystals, vol. 3 by Wyckoff R W G. 
published by Interscience Publishers, Inc. in 1951 
;
_journal_name_full 'The Structure of Crystals'
_journal_page_first 464
_journal_page_last 464
_journal_volume 3
_journal_year 1951
_chemical_formula_structural KCr3O8
_chemical_formula_sum 'Cr3 K O8'
_space_group_IT_number 12
_symmetry_cell_setting monoclinic
_symmetry_Int_Tables_number 12
_symmetry_space_group_name_Hall '-C 2y'
_symmetry_space_group_name_H-M 'C 1 2/m 1'
_audit_creation_date 2006-20-07
_audit_creation_method
;
Page 464 from the Structure of Crystals, vol. 3 by Wyckoff R W G. 
published by Interscience Publishers, Inc. in 1951 
;
_audit_update_record 'created by Girish Upreti, Portland State University'
_cell_angle_alpha 90
_cell_angle_beta 96.39
_cell_angle_gamma 90
_cell_length_a 8.593
_cell_length_b 5.466
_cell_length_c 7.641
_cell_volume 356.663
_cod_original_sg_symbol_H-M 'C2/ m'
_cod_original_formula_sum 'K Cr3 O8'
_cod_database_code 5910352

loop_
_symmetry_equiv_pos_as_xyz
x,y,z
-x,y,-z
-x,-y,-z
x,-y,z
x+1/2,y+1/2,z
-x+1/2,y+1/2,-z
-x+1/2,-y+1/2,-z
x+1/2,-y+1/2,z

loop_
_atom_site_fract_x
_atom_site_fract_y
_atom_site_fract_z
_atom_site_label
0.00000 0.00000 0.00000 K1
0.50000 0.50000 0.00000 K2
0.00000 0.00000 0.50000 Cr1
0.50000 0.50000 0.50000 Cr2
0.62500 0.00000 0.29300 Cr3
1.12500 0.50000 0.29300 Cr4
-0.62500 -0.00000 -0.29300 Cr5
-1.12500 -0.50000 -0.29300 Cr6
0.22500 0.00000 0.55100 O1
0.72500 0.50000 0.55100 O2
-0.22500 -0.00000 -0.55100 O3
-0.72500 -0.50000 -0.55100 O4
0.68200 0.00000 0.10800 O5
1.18200 0.50000 0.10800 O6
-0.68200 -0.00000 -0.10800 O7
-1.18200 -0.50000 -0.10800 O8
0.02400 0.25000 0.31500 O9
0.02400 -0.25000 0.31500 O10
0.52400 0.75000 0.31500 O11
0.52400 0.25000 0.31500 O12
